data_7232768
loop_
_publ_author_name
'Urushiyama, Hironao'
'Morito, Haruhiko'
'Yamane, Hisanori'

_publ_section_title
;
 Single crystal growth and structure analysis of type-I (Na/Sr)--(Ga/Si)
 quaternary clathrates
;
_journal_issue 26
_journal_name_full 'RSC Advances'
_journal_page_first 14586
_journal_paper_doi 10.1039/C9RA01489F
_journal_volume 9
_journal_year 2019
_chemical_formula_moiety 'Ga9.10 Na3.92 Si36.90 Sr4.08'
_chemical_formula_sum 'Ga9.1 Na3.92 Si36.9 Sr4.08'
_chemical_formula_weight 2118.58
_chemical_name_common 'Type I silicon-gallium clathrate'
_chemical_name_systematic 'sodium strontium gallium silicon'
_space_group_crystal_system cubic
_space_group_IT_number 223
_space_group_name_Hall '-P 4n 2 3'
_space_group_name_H-M_alt 'P m -3 n'
_symmetry_space_group_name_Hall '-P 4n 2 3'
_symmetry_space_group_name_H-M 'P m -3 n'
_audit_creation_method SHELXL-2014/7
_audit_update_record
;
2019-02-21 deposited with the CCDC.    2019-04-29 downloaded from the CCDC.
;
_cell_angle_alpha 90
_cell_angle_beta 90
_cell_angle_gamma 90
_cell_formula_units_Z 1
_cell_length_a 10.3804(4)
_cell_length_b 10.3804(4)
_cell_length_c 10.3804(4)
_cell_measurement_reflns_used 4683
_cell_measurement_temperature 302(2)
_cell_measurement_theta_max 28.638
_cell_measurement_theta_min 2.775
_cell_volume 1118.52(7)
_computing_cell_refinement 'APEX3 v2015.9-0 (Bruker AXS)'
_computing_data_collection 'APEX3 v2015.9-0 (Bruker AXS)'
_computing_data_reduction 'APEX3 v2015.9-0 (Bruker AXS)'
_computing_molecular_graphics 'VESTA v3.3.2 (Momma & Izumi, 2011)'
_computing_structure_refinement 'SHELXL-2014/7 (Sheldrick, 2014)'
_diffrn_ambient_temperature 302(2)
_diffrn_measured_fraction_theta_full 1.000
_diffrn_measured_fraction_theta_max 1.000
_diffrn_measurement_device_type 'Burker, D8 QUEST'
_diffrn_measurement_method '\f and \w scans'
_diffrn_radiation_type MoK\a
_diffrn_radiation_wavelength 0.71073
_diffrn_reflns_av_R_equivalents 0.0389
_diffrn_reflns_av_unetI/netI 0.0234
_diffrn_reflns_Laue_measured_fraction_full 1.000
_diffrn_reflns_Laue_measured_fraction_max 1.000
_diffrn_reflns_limit_h_max 9
_diffrn_reflns_limit_h_min -13
_diffrn_reflns_limit_k_max 14
_diffrn_reflns_limit_k_min -10
_diffrn_reflns_limit_l_max 13
_diffrn_reflns_limit_l_min -11
_diffrn_reflns_number 2901
_diffrn_reflns_point_group_measured_fraction_full 1.000
_diffrn_reflns_point_group_measured_fraction_max 1.000
_diffrn_reflns_theta_full 25.242
_diffrn_reflns_theta_max 28.638
_diffrn_reflns_theta_min 2.775
_diffrn_source 'micro focus sealed tube'
_exptl_absorpt_coefficient_mu 11.248
_exptl_absorpt_correction_T_max 0.7471
_exptl_absorpt_correction_T_min 0.5415
_exptl_absorpt_correction_type 'Numerical Mu From Formula'
_exptl_absorpt_process_details
;
SADABS-2016/2 - Bruker AXS area detector scaling and absorption correction
;
_exptl_crystal_colour black
_exptl_crystal_density_diffrn 3.145
_exptl_crystal_density_method 'not measured'
_exptl_crystal_description block
_exptl_crystal_F_000 997
_exptl_crystal_size_max 0.152
_exptl_crystal_size_mid 0.149
_exptl_crystal_size_min 0.142
_refine_diff_density_max 0.329
_refine_diff_density_min -0.244
_refine_diff_density_rms 0.081
_refine_ls_extinction_coef 0.0017(4)
_refine_ls_extinction_expression Fc^*^=kFc[1+0.001xFc^2^\l^3^/sin(2\q)]^-1/4^
_refine_ls_extinction_method 'SHELXL-2014/7 (Sheldrick 2014'
_refine_ls_goodness_of_fit_ref 1.146
_refine_ls_hydrogen_treatment undef
_refine_ls_matrix_type full
_refine_ls_number_parameters 21
_refine_ls_number_reflns 284
_refine_ls_number_restraints 1
_refine_ls_restrained_S_all 1.144
_refine_ls_R_factor_all 0.0147
_refine_ls_R_factor_gt 0.0134
_refine_ls_shift/su_max 0.000
_refine_ls_shift/su_mean 0.000
_refine_ls_structure_factor_coef Fsqd
_refine_ls_weighting_details 'w=1/[\s^2^(Fo^2^)+(0.0101P)^2^+0.2209P] where P=(Fo^2^+2Fc^2^)/3'
_refine_ls_weighting_scheme calc
_refine_ls_wR_factor_gt 0.0311
_refine_ls_wR_factor_ref 0.0314
_reflns_Friedel_coverage 0.000
_reflns_number_gt 266
_reflns_number_total 284
_reflns_threshold_expression 'I > 2\s(I)'
_cod_data_source_file c9ra01489f1.cif
_cod_data_source_block Sr_D_0m_a
_cod_original_cell_volume 1118.52(13)
_cod_original_formula_sum 'Ga9.10 Na3.92 Si36.90 Sr4.08'
_cod_database_code 7232768
_shelx_shelxl_version_number 2014/7
_shelx_space_group_comment
;
The symmetry employed for this shelxl refinement is uniquely defined
by the following loop, which should always be used as a source of
symmetry information in preference to the above space-group names.
They are only intended as comments.
;
_shelx_estimated_absorpt_t_min 0.280
_shelx_estimated_absorpt_t_max 0.298

loop_
_space_group_symop_operation_xyz
'x, y, z'
'-x, -y, z'
'-x, y, -z'
'x, -y, -z'
'z, x, y'
'z, -x, -y'
'-z, -x, y'
'-z, x, -y'
'y, z, x'
'-y, z, -x'
'y, -z, -x'
'-y, -z, x'
'y+1/2, x+1/2, -z+1/2'
'-y+1/2, -x+1/2, -z+1/2'
'y+1/2, -x+1/2, z+1/2'
'-y+1/2, x+1/2, z+1/2'
'x+1/2, z+1/2, -y+1/2'
'-x+1/2, z+1/2, y+1/2'
'-x+1/2, -z+1/2, -y+1/2'
'x+1/2, -z+1/2, y+1/2'
'z+1/2, y+1/2, -x+1/2'
'z+1/2, -y+1/2, x+1/2'
'-z+1/2, y+1/2, x+1/2'
'-z+1/2, -y+1/2, -x+1/2'
'-x, -y, -z'
'x, y, -z'
'x, -y, z'
'-x, y, z'
'-z, -x, -y'
'-z, x, y'
'z, x, -y'
'z, -x, y'
'-y, -z, -x'
'y, -z, x'
'-y, z, x'
'y, z, -x'
'-y-1/2, -x-1/2, z-1/2'
'y-1/2, x-1/2, z-1/2'
'-y-1/2, x-1/2, -z-1/2'
'y-1/2, -x-1/2, -z-1/2'
'-x-1/2, -z-1/2, y-1/2'
'x-1/2, -z-1/2, -y-1/2'
'x-1/2, z-1/2, y-1/2'
'-x-1/2, z-1/2, -y-1/2'
'-z-1/2, -y-1/2, x-1/2'
'-z-1/2, y-1/2, -x-1/2'
'z-1/2, -y-1/2, -x-1/2'
'z-1/2, y-1/2, x-1/2'

loop_
_atom_site_label
_atom_site_type_symbol
_atom_site_fract_x
_atom_site_fract_y
_atom_site_fract_z
_atom_site_U_iso_or_equiv
_atom_site_adp_type
_atom_site_occupancy
_atom_site_site_symmetry_order
_atom_site_calc_flag
_atom_site_refinement_flags_posn
_atom_site_refinement_flags_adp
_atom_site_refinement_flags_occupancy
Na1 Na 0.2500 0.5000 0.0000 0.0423(4) Uani 0.565(3) 8 d S T P
Sr1 Sr 0.2500 0.5000 0.0000 0.0423(4) Uani 0.435(3) 8 d S T P
Na2 Na 0.0000 0.0000 0.0000 0.0114(2) Uani 0.266(3) 24 d S T P
Sr2 Sr 0.0000 0.0000 0.0000 0.0114(2) Uani 0.734(3) 24 d S T P
Si1 Si 0.0000 0.30587(4) 0.11662(4) 0.00884(14) Uani 0.8613(8) 2 d S T P
Ga1 Ga 0.0000 0.30587(4) 0.11662(4) 0.00884(14) Uani 0.1387(8) 2 d S T P
Si2 Si 0.18452(3) 0.18452(3) 0.18452(3) 0.00851(17) Uani 0.9387(11) 3 d S T P
Ga2 Ga 0.18452(3) 0.18452(3) 0.18452(3) 0.00851(17) Uani 0.0613(11) 3 d S T P
Si3 Si 0.2500 0.0000 0.5000 0.00879(15) Uani 0.202(2) 8 d S T P
Ga3 Ga 0.2500 0.0000 0.5000 0.00879(15) Uani 0.798(2) 8 d S T P

loop_
_atom_site_aniso_label
_atom_site_aniso_U_11
_atom_site_aniso_U_22
_atom_site_aniso_U_33
_atom_site_aniso_U_23
_atom_site_aniso_U_13
_atom_site_aniso_U_12
Na1 0.0244(5) 0.0512(5) 0.0512(5) 0.000 0.000 0.000
Sr1 0.0244(5) 0.0512(5) 0.0512(5) 0.000 0.000 0.000
Na2 0.0114(2) 0.0114(2) 0.0114(2) 0.000 0.000 0.000
Sr2 0.0114(2) 0.0114(2) 0.0114(2) 0.000 0.000 0.000
Si1 0.0090(2) 0.0089(2) 0.0086(2) -0.00038(13) 0.000 0.000
Ga1 0.0090(2) 0.0089(2) 0.0086(2) -0.00038(13) 0.000 0.000
Si2 0.00851(17) 0.00851(17) 0.00851(17) -0.00049(11) -0.00049(11) -0.00049(11)
Ga2 0.00851(17) 0.00851(17) 0.00851(17) -0.00049(11) -0.00049(11) -0.00049(11)
Si3 0.0101(2) 0.00815(17) 0.00815(17) 0.000 0.000 0.000
Ga3 0.0101(2) 0.00815(17) 0.00815(17) 0.000 0.000 0.000

loop_
_atom_type_symbol
_atom_type_description
_atom_type_scat_dispersion_real
_atom_type_scat_dispersion_imag
_atom_type_scat_source
Na Na 0.0362 0.0249 'International Tables Vol C Tables 4.2.6.8 and 6.1.1.4'
Sr Sr -1.5307 3.2498 'International Tables Vol C Tables 4.2.6.8 and 6.1.1.4'
Ga Ga 0.2307 1.6083 'International Tables Vol C Tables 4.2.6.8 and 6.1.1.4'
Si Si 0.0817 0.0704 'International Tables Vol C Tables 4.2.6.8 and 6.1.1.4'

loop_
_geom_angle_atom_site_label_1
_geom_angle_atom_site_label_2
_geom_angle_atom_site_label_3
_geom_angle
_geom_angle_site_symmetry_1
_geom_angle_site_symmetry_3
Ga1 Na1 Si1 0.0 17 17
Ga1 Na1 Ga1 161.299(12) 17 26
Si1 Na1 Ga1 161.299(12) 17 26
Ga1 Na1 Si1 161.3 17 26
Si1 Na1 Si1 161.299(12) 17 26
Ga1 Na1 Si1 0.0 26 26
Ga1 Na1 Ga1 40.453(12) 17 42_666
Si1 Na1 Ga1 40.453(12) 17 42_666
Ga1 Na1 Ga1 123.317(5) 26 42_666
Si1 Na1 Ga1 123.317(5) 26 42_666
Ga1 Na1 Si1 40.5 17 42_666
Si1 Na1 Si1 40.453(12) 17 42_666
Ga1 Na1 Si1 123.3 26 42_666
Si1 Na1 Si1 123.317(5) 26 42_666
Ga1 Na1 Si1 0.0 42_666 42_666
Ga1 Na1 Ga1 70.269(10) 17 18_554
Si1 Na1 Ga1 70.269(10) 17 18_554
Ga1 Na1 Ga1 123.317(5) 26 18_554
Si1 Na1 Ga1 123.317(5) 26 18_554
Ga1 Na1 Ga1 84.345(9) 42_666 18_554
Si1 Na1 Ga1 84.345(9) 42_666 18_554
Ga1 Na1 Si1 70.3 17 18_554
Si1 Na1 Si1 70.269(10) 17 18_554
Ga1 Na1 Si1 123.3 26 18_554
Si1 Na1 Si1 123.317(5) 26 18_554
Ga1 Na1 Si1 84.3 42_666 18_554
Si1 Na1 Si1 84.345(9) 42_666 18_554
Ga1 Na1 Si1 0.0 18_554 18_554
Ga1 Na1 Si1 123.3 17 25_565
Si1 Na1 Si1 123.317(5) 17 25_565
Ga1 Na1 Si1 70.3 26 25_565
Si1 Na1 Si1 70.269(10) 26 25_565
Ga1 Na1 Si1 161.3 42_666 25_565
Si1 Na1 Si1 161.299(12) 42_666 25_565
Ga1 Na1 Si1 98.7 18_554 25_565
Si1 Na1 Si1 98.704(10) 18_554 25_565
Ga1 Na1 Ga1 123.317(5) 17 25_565
Si1 Na1 Ga1 123.317(5) 17 25_565
Ga1 Na1 Ga1 70.269(10) 26 25_565
Si1 Na1 Ga1 70.269(10) 26 25_565
Ga1 Na1 Ga1 161.299(12) 42_666 25_565
Si1 Na1 Ga1 161.299(12) 42_666 25_565
Ga1 Na1 Ga1 98.704(10) 18_554 25_565
Si1 Na1 Ga1 98.704(10) 18_554 25_565
Si1 Na1 Ga1 0.0 25_565 25_565
Ga1 Na1 Si1 84.3 17 41_665
Si1 Na1 Si1 84.345(9) 17 41_665
Ga1 Na1 Si1 98.7 26 41_665
Si1 Na1 Si1 98.704(10) 26 41_665
Ga1 Na1 Si1 70.3 42_666 41_665
Si1 Na1 Si1 70.269(10) 42_666 41_665
Ga1 Na1 Si1 40.5 18_554 41_665
Si1 Na1 Si1 40.453(12) 18_554 41_665
Si1 Na1 Si1 123.317(5) 25_565 41_665
Ga1 Na1 Si1 123.3 25_565 41_665
Ga1 Na1 Ga1 84.345(9) 17 41_665
Si1 Na1 Ga1 84.345(9) 17 41_665
Ga1 Na1 Ga1 98.704(10) 26 41_665
Si1 Na1 Ga1 98.704(10) 26 41_665
Ga1 Na1 Ga1 70.269(10) 42_666 41_665
Si1 Na1 Ga1 70.269(10) 42_666 41_665
Ga1 Na1 Ga1 40.453(12) 18_554 41_665
Si1 Na1 Ga1 40.453(12) 18_554 41_665
Si1 Na1 Ga1 123.317(5) 25_565 41_665
Ga1 Na1 Ga1 123.317(5) 25_565 41_665
Si1 Na1 Ga1 0.000(10) 41_665 41_665
Ga2 Na2 Si2 0.0 25 25
Ga2 Na2 Si2 180.0 25 .
Si2 Na2 Si2 180.000(17) 25 .
Ga2 Na2 Ga2 109.5 25 28
Si2 Na2 Ga2 109.5 25 28
Si2 Na2 Ga2 70.5 . 28
Ga2 Na2 Ga2 70.5 25 4
Si2 Na2 Ga2 70.5 25 4
Si2 Na2 Ga2 109.5 . 4
Ga2 Na2 Ga2 180.000(17) 28 4
Ga2 Na2 Ga2 109.5 25 27
Si2 Na2 Ga2 109.5 25 27
Si2 Na2 Ga2 70.5 . 27
Ga2 Na2 Ga2 109.5 28 27
Ga2 Na2 Ga2 70.5 4 27
Ga2 Na2 Ga2 70.5 25 3
Si2 Na2 Ga2 70.5 25 3
Si2 Na2 Ga2 109.5 . 3
Ga2 Na2 Ga2 70.5 28 3
Ga2 Na2 Ga2 109.5 4 3
Ga2 Na2 Ga2 180.00(3) 27 3
Ga2 Na2 Ga2 109.5 25 26
Si2 Na2 Ga2 109.5 25 26
Si2 Na2 Ga2 70.5 . 26
Ga2 Na2 Ga2 109.5 28 26
Ga2 Na2 Ga2 70.5 4 26
Ga2 Na2 Ga2 109.5 27 26
Ga2 Na2 Ga2 70.5 3 26
Ga2 Na2 Ga2 70.5 25 2
Si2 Na2 Ga2 70.5 25 2
Si2 Na2 Ga2 109.5 . 2
Ga2 Na2 Ga2 70.5 28 2
Ga2 Na2 Ga2 109.5 4 2
Ga2 Na2 Ga2 70.5 27 2
Ga2 Na2 Ga2 109.5 3 2
Ga2 Na2 Ga2 180.00(3) 26 2
Ga2 Na2 Si2 109.5 25 28
Si2 Na2 Si2 109.5 25 28
Si2 Na2 Si2 70.5 . 28
Ga2 Na2 Si2 0.0 28 28
Ga2 Na2 Si2 180.0 4 28
Ga2 Na2 Si2 109.5 27 28
Ga2 Na2 Si2 70.5 3 28
Ga2 Na2 Si2 109.5 26 28
Ga2 Na2 Si2 70.5 2 28
Ga2 Na2 Si2 70.5 25 4
Si2 Na2 Si2 70.5 25 4
Si2 Na2 Si2 109.5 . 4
Ga2 Na2 Si2 180.0 28 4
Ga2 Na2 Si2 0.0 4 4
Ga2 Na2 Si2 70.5 27 4
Ga2 Na2 Si2 109.5 3 4
Ga2 Na2 Si2 70.5 26 4
Ga2 Na2 Si2 109.5 2 4
Si2 Na2 Si2 180.000(17) 28 4
Ga2 Si1 Si2 0.0 28 28
Ga2 Si1 Si2 106.0 28 .
Si2 Si1 Si2 105.996(19) 28 .
Ga2 Si1 Ga1 107.090(11) 28 26
Si2 Si1 Ga1 107.090(11) 28 26
Si2 Si1 Ga1 107.090(11) . 26
Ga2 Si1 Si1 107.090(11) 28 26
Si2 Si1 Si1 107.090(11) 28 26
Si2 Si1 Si1 107.090(11) . 26
Ga1 Si1 Si1 0.0 26 26
Ga2 Si1 Ga3 105.455(16) 28 9
Si2 Si1 Ga3 105.455(16) 28 9
Si2 Si1 Ga3 105.455(16) . 9
Ga1 Si1 Ga3 124.490(9) 26 9
Si1 Si1 Ga3 124.490(9) 26 9
Ga2 Si1 Si3 105.455(16) 28 9
Si2 Si1 Si3 105.455(16) 28 9
Si2 Si1 Si3 105.455(16) . 9
Ga1 Si1 Si3 124.490(9) 26 9
Si1 Si1 Si3 124.490(9) 26 9
Ga3 Si1 Si3 0.0 9 9
Ga2 Si1 Na2 67.290(15) 28 .
Si2 Si1 Na2 67.290(15) 28 .
Si2 Si1 Na2 67.290(15) . .
Ga1 Si1 Na2 69.130(6) 26 .
Si1 Si1 Na2 69.130(6) 26 .
Ga3 Si1 Na2 166.380(15) 9 .
Si3 Si1 Na2 166.380(15) 9 .
Ga2 Si1 Na1 174.708(13) 28 .
Si2 Si1 Na1 174.708(13) 28 .
Si2 Si1 Na1 79.163(7) . .
Ga1 Si1 Na1 69.774(6) 26 .
Si1 Si1 Na1 69.774(6) 26 .
Ga3 Si1 Na1 73.825(7) 9 .
Si3 Si1 Na1 73.825(7) 9 .
Na2 Si1 Na1 114.493(7) . .
Ga2 Si2 Si2 0.0 14 14
Ga2 Si2 Si1 109.118(15) 14 .
Si2 Si2 Si1 109.118(15) 14 .
Ga2 Si2 Ga1 109.117(15) 14 9
Si2 Si2 Ga1 109.117(15) 14 9
Si1 Si2 Ga1 109.8 . 9
Ga2 Si2 Si1 109.117(15) 14 5
Si2 Si2 Si1 109.117(15) 14 5
Si1 Si2 Si1 109.823(14) . 5
Ga1 Si2 Si1 109.8 9 5
Ga2 Si2 Si1 109.117(15) 14 9
Si2 Si2 Si1 109.117(15) 14 9
Si1 Si2 Si1 109.823(14) . 9
Ga1 Si2 Si1 0.0 9 9
Si1 Si2 Si1 109.823(14) 5 9
Ga2 Si2 Ga1 109.117(15) 14 5
Si2 Si2 Ga1 109.117(15) 14 5
Si1 Si2 Ga1 109.8 . 5
Ga1 Si2 Ga1 109.823(14) 9 5
Si1 Si2 Ga1 0.000(17) 5 5
Si1 Si2 Ga1 109.823(14) 9 5
Ga2 Si2 Na2 180.00(4) 14 .
Si2 Si2 Na2 180.00(4) 14 .
Si1 Si2 Na2 70.882(15) . .
Ga1 Si2 Na2 70.883(15) 9 .
Si1 Si2 Na2 70.883(15) 5 .
Si1 Si2 Na2 70.883(15) 9 .
Ga1 Si2 Na2 70.883(15) 5 .
Ga1 Si3 Si1 0.0 5 5
Ga1 Si3 Ga1 108.703(9) 5 45_666
Si1 Si3 Ga1 108.703(9) 5 45_666
Ga1 Si3 Si1 108.7 5 45_666
Si1 Si3 Si1 108.703(9) 5 45_666
Ga1 Si3 Si1 0.0 45_666 45_666
Ga1 Si3 Ga1 111.018(18) 5 6_556
Si1 Si3 Ga1 111.018(18) 5 6_556
Ga1 Si3 Ga1 108.703(9) 45_666 6_556
Si1 Si3 Ga1 108.703(9) 45_666 6_556
Ga1 Si3 Si1 111.0 5 6_556
Si1 Si3 Si1 111.018(18) 5 6_556
Ga1 Si3 Si1 108.7 45_666 6_556
Si1 Si3 Si1 108.703(9) 45_666 6_556
Ga1 Si3 Si1 0.0 6_556 6_556
Ga1 Si3 Ga1 108.703(9) 5 46_656
Si1 Si3 Ga1 108.703(9) 5 46_656
Ga1 Si3 Ga1 111.018(18) 45_666 46_656
Si1 Si3 Ga1 111.018(18) 45_666 46_656
Ga1 Si3 Ga1 108.703(9) 6_556 46_656
Si1 Si3 Ga1 108.703(9) 6_556 46_656
Ga1 Si3 Si1 108.7 5 46_656
Si1 Si3 Si1 108.703(9) 5 46_656
Ga1 Si3 Si1 111.0 45_666 46_656
Si1 Si3 Si1 111.018(18) 45_666 46_656
Ga1 Si3 Si1 108.7 6_556 46_656
Si1 Si3 Si1 108.703(9) 6_556 46_656
Ga1 Si3 Si1 0.0 46_656 46_656
Ga1 Si3 Sr1 169.491(9) 5 33_656
Si1 Si3 Sr1 169.491(9) 5 33_656
Ga1 Si3 Sr1 66.396(6) 45_666 33_656
Si1 Si3 Sr1 66.396(6) 45_666 33_656
Ga1 Si3 Sr1 79.491(9) 6_556 33_656
Si1 Si3 Sr1 79.491(9) 6_556 33_656
Ga1 Si3 Sr1 66.396(6) 46_656 33_656
Si1 Si3 Sr1 66.396(6) 46_656 33_656
Ga1 Si3 Sr1 66.396(6) 5 29_556
Si1 Si3 Sr1 66.396(6) 5 29_556
Ga1 Si3 Sr1 169.491(9) 45_666 29_556
Si1 Si3 Sr1 169.491(9) 45_666 29_556
Ga1 Si3 Sr1 66.396(6) 6_556 29_556
Si1 Si3 Sr1 66.396(6) 6_556 29_556
Ga1 Si3 Sr1 79.491(9) 46_656 29_556
Si1 Si3 Sr1 79.491(9) 46_656 29_556
Sr1 Si3 Sr1 120.0 33_656 29_556
Ga1 Si3 Sr1 66.396(6) 5 5
Si1 Si3 Sr1 66.396(6) 5 5
Ga1 Si3 Sr1 79.491(9) 45_666 5
Si1 Si3 Sr1 79.491(9) 45_666 5
Ga1 Si3 Sr1 66.396(6) 6_556 5
Si1 Si3 Sr1 66.396(6) 6_556 5
Ga1 Si3 Sr1 169.491(9) 46_656 5
Si1 Si3 Sr1 169.491(9) 46_656 5
Sr1 Si3 Sr1 120.0 33_656 5
Sr1 Si3 Sr1 90.0 29_556 5
Ga1 Si3 Sr1 79.491(9) 5 9
Si1 Si3 Sr1 79.491(9) 5 9
Ga1 Si3 Sr1 66.396(6) 45_666 9
Si1 Si3 Sr1 66.396(6) 45_666 9
Ga1 Si3 Sr1 169.491(9) 6_556 9
Si1 Si3 Sr1 169.491(9) 6_556 9
Ga1 Si3 Sr1 66.396(6) 46_656 9
Si1 Si3 Sr1 66.396(6) 46_656 9
Sr1 Si3 Sr1 90.0 33_656 9
Sr1 Si3 Sr1 120.0 29_556 9
Sr1 Si3 Sr1 120.0 5 9

loop_
_geom_bond_atom_site_label_1
_geom_bond_atom_site_label_2
_geom_bond_distance
_geom_bond_site_symmetry_2
Na1 Ga1 3.5016(3) 17
Na1 Si1 3.5016(3) 17
Na1 Ga1 3.5016(3) 26
Na1 Si1 3.5016(3) 26
Na1 Ga1 3.5016(3) 42_666
Na1 Si1 3.5016(3) 42_666
Na1 Ga1 3.5016(3) 18_554
Na1 Si1 3.5016(3) 18_554
Na1 Si1 3.5016(3) 25_565
Na1 Ga1 3.5016(3) 25_565
Na1 Si1 3.5016(3) 41_665
Na1 Ga1 3.5016(3) 41_665
Na2 Ga2 3.3175(5) 25
Na2 Si2 3.3175(5) 25
Na2 Si2 3.3175(5) .
Na2 Ga2 3.3175(5) 28
Na2 Ga2 3.3175(5) 4
Na2 Ga2 3.3175(5) 27
Na2 Ga2 3.3175(5) 3
Na2 Ga2 3.3175(5) 26
Na2 Ga2 3.3175(5) 2
Na2 Si2 3.3175(5) 28
Na2 Si2 3.3175(5) 4
Si1 Ga2 2.3983(3) 28
Si1 Si2 2.3983(3) 28
Si1 Si2 2.3983(3) .
Si1 Ga1 2.4212(7) 26
Si1 Si1 2.4212(7) 26
Si1 Ga3 2.4450(4) 9
Si1 Si3 2.4450(4) 9
Si2 Ga2 2.3547(11) 14
Si2 Si2 2.3547(11) 14
Si2 Ga1 2.3984(3) 9
Si2 Si1 2.3984(3) 5
Si2 Si1 2.3984(3) 9
Si2 Ga1 2.3984(3) 5
Si3 Ga1 2.4449(4) 5
Si3 Si1 2.4449(4) 5
Si3 Ga1 2.4449(4) 45_666
Si3 Si1 2.4449(4) 45_666
Si3 Ga1 2.4449(4) 6_556
Si3 Si1 2.4449(4) 6_556
Si3 Ga1 2.4449(4) 46_656
Si3 Si1 2.4449(4) 46_656
Si3 Sr1 3.67003(14) 33_656
Si3 Sr1 3.67003(14) 29_556
Si3 Sr1 3.67003(14) 5
Si3 Sr1 3.67003(14) 9
